data_4108301
loop_
_publ_author_name
'Shinya Takaishi'
'Mitsuhito Takamura'
'Takashi Kajiwara'
'Masahiro Yamashita'
'Muneaki Iwata'
'Hiroyuki Matsuzaki'
'Hiroshi Okamoto'
'Hisaaki Tanaka'
'Shin-ichi Kuroda'
'Hiroyuki Nishikawa'
'Hiroki Oshio'
'Kenichi Kato'
'Masaki Takata'

_publ_contact_author_email takaishi@agnus.chem.tohoku.ac.jp
_publ_contact_author_fax +81-22-795-6548
_publ_contact_author_name 'Shinya Takaishi'
_publ_contact_author_phone +81-22-795-3878
_publ_section_title
;
 Charge-Density-Wave to Mott-Hubbard Phase Transition in
 Quasi-One-Dimensional Bromo-Bridged Pd Compounds
;
_journal_name_full 'Journal of the American Chemical Society'
_journal_page_first 12080
_journal_page_last 12084
_journal_paper_doi 10.1021/ja8032026
_journal_volume 130
_journal_year 2008
_chemical_formula_sum 'C32 H68 Br N4 O15 Pd S2'
_chemical_formula_weight 999.33
_chemical_name_systematic
; 
 ? 
;
_space_group_IT_number 3
_symmetry_cell_setting monoclinic
_symmetry_space_group_name_Hall 'P 2y'
_symmetry_space_group_name_H-M 'P 1 2 1'
_atom_sites_solution_hydrogens geom
_atom_sites_solution_primary direct
_atom_sites_solution_secondary difmap
_audit_creation_method SHELXL-97
_cell_angle_alpha 90.00
_cell_angle_beta 97.071(5)
_cell_angle_gamma 90.00
_cell_formula_units_Z 1
_cell_length_a 7.8326(18)
_cell_length_b 5.2167(12)
_cell_length_c 28.043(6)
_cell_measurement_temperature 162(2)
_cell_measurement_theta_max 27.5
_cell_measurement_theta_min 2.5
_cell_volume 1137.1(4)
_computing_data_collection 'Bruker SMART 1000'
_computing_structure_refinement 'SHELXL-97 (Sheldrick, 1997)'
_computing_structure_solution 'SHELXS-97 (Sheldrick, 1990)'
_diffrn_ambient_temperature 423(2)
_diffrn_measured_fraction_theta_full 0.989
_diffrn_measured_fraction_theta_max 0.989
_diffrn_radiation_monochromator graphite
_diffrn_radiation_source 'fine-focus sealed tube'
_diffrn_radiation_type MoK\a
_diffrn_radiation_wavelength 0.71073
_diffrn_reflns_av_R_equivalents 0.0228
_diffrn_reflns_av_sigmaI/netI 0.0307
_diffrn_reflns_limit_h_max 9
_diffrn_reflns_limit_h_min -10
_diffrn_reflns_limit_k_max 6
_diffrn_reflns_limit_k_min -6
_diffrn_reflns_limit_l_max 30
_diffrn_reflns_limit_l_min -36
_diffrn_reflns_number 7984
_diffrn_reflns_theta_full 27.55
_diffrn_reflns_theta_max 27.55
_diffrn_reflns_theta_min 2.20
_exptl_absorpt_coefficient_mu 1.442
_exptl_absorpt_correction_T_max 0.1973
_exptl_absorpt_correction_T_min 0.1973
_exptl_absorpt_correction_type multi-scan
_exptl_crystal_colour breen
_exptl_crystal_density_diffrn 1.459
_exptl_crystal_description plate
_exptl_crystal_F_000 521
_exptl_crystal_size_max 0.5
_exptl_crystal_size_mid 0.1
_exptl_crystal_size_min 0.03
_refine_diff_density_max 1.300
_refine_diff_density_min -0.559
_refine_diff_density_rms 0.098
_refine_ls_abs_structure_details 'Flack H D (1983), Acta Cryst. A39, 876-881'
_refine_ls_abs_structure_Flack 0.260(12)
_refine_ls_extinction_method none
_refine_ls_goodness_of_fit_ref 1.030
_refine_ls_hydrogen_treatment mixed
_refine_ls_matrix_type full
_refine_ls_number_parameters 256
_refine_ls_number_reflns 4899
_refine_ls_number_restraints 1
_refine_ls_restrained_S_all 1.030
_refine_ls_R_factor_all 0.0471
_refine_ls_R_factor_gt 0.0445
_refine_ls_shift/su_max 0.000
_refine_ls_shift/su_mean 0.000
_refine_ls_structure_factor_coef Fsqd
_refine_ls_weighting_details 'calc w=1/[\s^2^(Fo^2^)+(0.0932P)^2^+0.0000P] where P=(Fo^2^+2Fc^2^)/3'
_refine_ls_weighting_scheme calc
_refine_ls_wR_factor_gt 0.1161
_refine_ls_wR_factor_ref 0.1172
_reflns_number_gt 4508
_reflns_number_total 4899
_reflns_threshold_expression >2sigma(I)
_cod_data_source_file ja8032026_si_002.cif
_cod_data_source_block pdc5162
_cod_database_code 4108301

loop_
_symmetry_equiv_pos_as_xyz
'x, y, z'
'-x, y, -z'

loop_
_atom_site_label
_atom_site_type_symbol
_atom_site_fract_x
_atom_site_fract_y
_atom_site_fract_z
_atom_site_U_iso_or_equiv
_atom_site_adp_type
_atom_site_occupancy
_atom_site_symmetry_multiplicity
_atom_site_calc_flag
_atom_site_refinement_flags
Pd1 Pd 0.0000 0.06203(3) 0.5000 0.00968(11) Uani 1 2 d S
Br1 Br 0.0000 0.56113(13) 0.5000 0.01400(13) Uani 1 2 d S
S1 S 0.44838(12) -0.3384(3) 0.39273(4) 0.0138(2) Uani 1 1 d .
O1 O 0.6245(3) -0.4135(6) 0.40914(10) 0.0198(6) Uani 1 1 d .
O2 O 0.3259(3) -0.4349(7) 0.42380(10) 0.0189(5) Uani 1 1 d .
N1 N 0.1390(4) 0.0549(8) 0.44261(11) 0.0149(6) Uani 1 1 d .
H1 H 0.1844 0.2105 0.4384 0.018 Uiso 1 1 calc R
H2 H 0.2254 -0.0591 0.4479 0.018 Uiso 1 1 calc R
N2 N -0.2069(4) 0.0609(9) 0.44750(11) 0.0159(6) Uani 1 1 d .
H3 H -0.2577 -0.0941 0.4460 0.019 Uiso 1 1 calc R
H4 H -0.2845 0.1783 0.4543 0.019 Uiso 1 1 calc R
C1 C 0.2086(5) -0.4533(10) 0.31665(15) 0.0215(8) Uani 1 1 d .
O3 O 0.5917(4) -0.4609(8) 0.22268(11) 0.0319(8) Uani 1 1 d .
C2 C 0.0208(5) -0.0192(9) 0.39935(15) 0.0180(8) Uani 1 1 d .
H5 H 0.0009 -0.2027 0.3992 0.022 Uiso 1 1 calc R
H6 H 0.0707 0.0258 0.3705 0.022 Uiso 1 1 calc R
O4 O 0.4293(4) -0.0681(6) 0.38340(12) 0.0193(7) Uani 1 1 d .
C3 C 0.5231(5) -0.4106(10) 0.30164(14) 0.0211(9) Uani 1 1 d .
H7 H 0.5081 -0.2287 0.2953 0.025 Uiso 1 1 calc R
H8 H 0.6399 -0.4380 0.3167 0.025 Uiso 1 1 calc R
C4 C -0.1456(5) 0.1218(8) 0.40079(15) 0.0187(9) Uani 1 1 d .
H9 H -0.1278 0.3049 0.3980 0.022 Uiso 1 1 calc R
H10 H -0.2297 0.0673 0.3744 0.022 Uiso 1 1 calc R
C5 C 0.3970(5) -0.4975(8) 0.33566(14) 0.0165(9) Uani 1 1 d .
H11 H 0.4134 -0.6820 0.3410 0.020 Uiso 1 1 calc R
C6 C 0.4948(6) -0.5563(10) 0.25512(18) 0.0263(10) Uani 1 1 d .
C7 C 0.6870(7) -0.4664(14) 0.14491(18) 0.0409(14) Uani 1 1 d .
H12 H 0.8049 -0.4881 0.1595 0.049 Uiso 1 1 calc R
H13 H 0.6636 -0.2840 0.1423 0.049 Uiso 1 1 calc R
C8 C 0.5686(8) -0.5862(11) 0.1764(2) 0.0355(13) Uani 1 1 d .
H14 H 0.4502 -0.5678 0.1619 0.043 Uiso 1 1 calc R
H15 H 0.5938 -0.7675 0.1803 0.043 Uiso 1 1 calc R
O5 O 0.5000 0.2618(9) 0.5000 0.0216(10) Uani 1 2 d S
O6 O 0.4006(6) -0.7340(9) 0.24662(15) 0.0501(12) Uani 1 1 d .
C9 C 0.7840(9) -0.4684(19) 0.0616(2) 0.064(2) Uani 1 1 d .
H16 H 0.7596 -0.2865 0.0583 0.077 Uiso 1 1 calc R
H17 H 0.9022 -0.4867 0.0762 0.077 Uiso 1 1 calc R
C10 C 0.6661(8) -0.5844(16) 0.0951(2) 0.052(2) Uani 1 1 d .
H18 H 0.5477 -0.5633 0.0808 0.063 Uiso 1 1 calc R
H19 H 0.6890 -0.7668 0.0980 0.063 Uiso 1 1 calc R
O7 O 0.1903(4) -0.2605(7) 0.28471(12) 0.0278(8) Uani 1 1 d .
O8 O 0.0906(4) -0.5719(7) 0.32868(14) 0.0321(9) Uani 1 1 d .
C11 C 0.0158(6) -0.2127(12) 0.26266(17) 0.0317(11) Uani 1 1 d .
H20 H -0.0517 -0.1385 0.2859 0.038 Uiso 1 1 calc R
H21 H -0.0381 -0.3720 0.2510 0.038 Uiso 1 1 calc R
C12 C 0.1203(8) 0.0335(13) 0.1395(2) 0.0448(14) Uani 1 1 d .
H22 H 0.1525 0.2078 0.1487 0.054 Uiso 1 1 calc R
H23 H 0.0015 0.0364 0.1249 0.054 Uiso 1 1 calc R
C13 C 0.0249(7) -0.0312(12) 0.22176(19) 0.0326(11) Uani 1 1 d .
H24 H 0.0728 0.1301 0.2343 0.039 Uiso 1 1 calc R
H25 H -0.0909 0.0021 0.2064 0.039 Uiso 1 1 calc R
C14 C 0.1324(7) -0.1299(11) 0.18436(19) 0.0332(12) Uani 1 1 d .
H26 H 0.2517 -0.1382 0.1985 0.040 Uiso 1 1 calc R
H27 H 0.0957 -0.3028 0.1754 0.040 Uiso 1 1 calc R
C15 C 0.2328(10) -0.0569(19) 0.1021(3) 0.067(2) Uani 1 1 d .
H28 H 0.3518 -0.0381 0.1147 0.101 Uiso 1 1 calc R
H29 H 0.2086 0.0443 0.0735 0.101 Uiso 1 1 calc R
H30 H 0.2088 -0.2339 0.0947 0.101 Uiso 1 1 calc R
C16 C 0.7668(13) -0.586(3) 0.0127(3) 0.124(6) Uani 1 1 d .
H31 H 0.7379 -0.7643 0.0150 0.186 Uiso 1 1 calc R
H32 H 0.8737 -0.5702 -0.0005 0.186 Uiso 1 1 calc R
H33 H 0.6776 -0.4999 -0.0078 0.186 Uiso 1 1 calc R
H34 H -0.544(8) 0.308(14) 0.478(2) 0.033(17) Uiso 1 1 d .

loop_
_atom_site_aniso_label
_atom_site_aniso_U_11
_atom_site_aniso_U_22
_atom_site_aniso_U_33
_atom_site_aniso_U_23
_atom_site_aniso_U_13
_atom_site_aniso_U_12
Pd1 0.00663(17) 0.00672(17) 0.01567(19) 0.000 0.00134(13) 0.000
Br1 0.0150(2) 0.0072(2) 0.0198(3) 0.000 0.00239(19) 0.000
S1 0.0112(4) 0.0121(4) 0.0178(5) -0.0003(4) 0.0010(4) 0.0013(4)
O1 0.0122(12) 0.0177(15) 0.0286(15) -0.0018(14) -0.0011(11) 0.0034(12)
O2 0.0172(12) 0.0184(12) 0.0217(13) 0.0004(15) 0.0044(10) 0.0036(14)
N1 0.0124(13) 0.0120(14) 0.0206(15) -0.0004(16) 0.0037(11) -0.0008(15)
N2 0.0099(13) 0.0167(14) 0.0211(15) -0.0008(18) 0.0022(11) 0.0023(16)
C1 0.0223(19) 0.020(2) 0.0221(19) -0.001(2) 0.0019(15) -0.001(2)
O3 0.0318(16) 0.042(2) 0.0231(15) -0.0071(17) 0.0096(13) -0.0096(17)
C2 0.021(2) 0.0158(19) 0.018(2) 0.0006(16) 0.0027(16) 0.0023(16)
O4 0.0209(16) 0.0130(17) 0.0240(16) 0.0013(12) 0.0023(13) 0.0004(12)
C3 0.0183(18) 0.023(2) 0.0223(19) -0.0017(19) 0.0041(15) -0.0023(18)
C4 0.0181(19) 0.017(2) 0.0205(19) -0.0001(15) -0.0016(15) -0.0008(15)
C5 0.0196(19) 0.015(2) 0.0151(18) -0.0007(14) 0.0024(15) 0.0001(14)
C6 0.026(2) 0.028(3) 0.026(2) -0.002(2) 0.006(2) -0.001(2)
C7 0.038(3) 0.059(4) 0.026(2) -0.002(3) 0.009(2) -0.005(3)
C8 0.035(3) 0.048(4) 0.025(3) -0.012(2) 0.009(2) -0.007(2)
O5 0.020(2) 0.025(3) 0.019(2) 0.000 0.000(2) 0.000
O6 0.063(3) 0.056(3) 0.035(2) -0.020(2) 0.0197(19) -0.033(2)
C9 0.062(4) 0.100(6) 0.035(3) 0.002(4) 0.020(3) 0.002(5)
C10 0.038(3) 0.094(6) 0.026(3) -0.012(3) 0.011(3) -0.010(3)
O7 0.0181(15) 0.0313(19) 0.0321(18) 0.0089(14) -0.0051(13) -0.0041(12)
O8 0.0213(17) 0.038(2) 0.037(2) 0.0095(16) 0.0001(15) -0.0086(14)
C11 0.023(2) 0.040(3) 0.029(2) 0.002(2) -0.0093(18) 0.003(2)
C12 0.051(3) 0.043(4) 0.038(3) 0.012(3) -0.002(2) -0.005(3)
C13 0.029(2) 0.032(2) 0.033(3) 0.000(2) -0.009(2) 0.004(2)
C14 0.033(3) 0.035(3) 0.028(3) 0.002(2) -0.007(2) -0.002(2)
C15 0.067(5) 0.092(6) 0.042(4) 0.010(4) 0.011(4) -0.016(4)
C16 0.088(7) 0.247(19) 0.042(5) -0.034(6) 0.028(5) -0.050(8)

loop_
_atom_type_symbol
_atom_type_description
_atom_type_scat_dispersion_real
_atom_type_scat_dispersion_imag
_atom_type_scat_source
C C 0.0033 0.0016 'International Tables Vol C Tables 4.2.6.8 and 6.1.1.4'
H H 0.0000 0.0000 'International Tables Vol C Tables 4.2.6.8 and 6.1.1.4'
N N 0.0061 0.0033 'International Tables Vol C Tables 4.2.6.8 and 6.1.1.4'
O O 0.0106 0.0060 'International Tables Vol C Tables 4.2.6.8 and 6.1.1.4'
S S 0.1246 0.1234 'International Tables Vol C Tables 4.2.6.8 and 6.1.1.4'
Br Br -0.2901 2.4595 'International Tables Vol C Tables 4.2.6.8 and 6.1.1.4'
Pd Pd -0.9988 1.0072 'International Tables Vol C Tables 4.2.6.8 and 6.1.1.4'

loop_
_geom_angle_atom_site_label_1
_geom_angle_atom_site_label_2
_geom_angle_atom_site_label_3
_geom_angle
_geom_angle_site_symmetry_1
_geom_angle_site_symmetry_3
N2 Pd1 N2 179.7(3) . 2_556
N2 Pd1 N1 83.41(12) . .
N2 Pd1 N1 96.58(12) 2_556 .
N2 Pd1 N1 96.58(12) . 2_556
N2 Pd1 N1 83.41(12) 2_556 2_556
N1 Pd1 N1 177.9(2) . 2_556
N2 Pd1 Br1 90.17(13) . .
N2 Pd1 Br1 90.17(13) 2_556 .
N1 Pd1 Br1 91.04(12) . .
N1 Pd1 Br1 91.04(12) 2_556 .
N2 Pd1 Br1 89.83(13) . 1_545
N2 Pd1 Br1 89.83(13) 2_556 1_545
N1 Pd1 Br1 88.96(12) . 1_545
N1 Pd1 Br1 88.96(12) 2_556 1_545
Br1 Pd1 Br1 180.0 . 1_545
Pd1 Br1 Pd1 180.0 . 1_565
O4 S1 O1 113.3(2) . .
O4 S1 O2 112.6(2) . .
O1 S1 O2 112.68(17) . .
O4 S1 C5 106.4(2) . .
O1 S1 C5 104.85(18) . .
O2 S1 C5 106.21(19) . .
C2 N1 Pd1 108.0(2) . .
C2 N1 H1 110.1 . .
Pd1 N1 H1 110.1 . .
C2 N1 H2 110.1 . .
Pd1 N1 H2 110.1 . .
H1 N1 H2 108.4 . .
C4 N2 Pd1 108.7(2) . .
C4 N2 H3 110.0 . .
Pd1 N2 H3 110.0 . .
C4 N2 H4 110.0 . .
Pd1 N2 H4 110.0 . .
H3 N2 H4 108.3 . .
O8 C1 O7 123.6(4) . .
O8 C1 C5 124.9(4) . .
O7 C1 C5 111.5(4) . .
C6 O3 C8 114.8(4) . .
N1 C2 C4 107.9(3) . .
N1 C2 H5 110.1 . .
C4 C2 H5 110.1 . .
N1 C2 H6 110.1 . .
C4 C2 H6 110.1 . .
H5 C2 H6 108.4 . .
C6 C3 C5 110.8(4) . .
C6 C3 H7 109.5 . .
C5 C3 H7 109.5 . .
C6 C3 H8 109.5 . .
C5 C3 H8 109.5 . .
H7 C3 H8 108.1 . .
N2 C4 C2 107.2(3) . .
N2 C4 H9 110.3 . .
C2 C4 H9 110.3 . .
N2 C4 H10 110.3 . .
C2 C4 H10 110.3 . .
H9 C4 H10 108.5 . .
C1 C5 C3 114.2(3) . .
C1 C5 S1 110.0(3) . .
C3 C5 S1 109.1(3) . .
C1 C5 H11 107.8 . .
C3 C5 H11 107.8 . .
S1 C5 H11 107.8 . .
O6 C6 O3 122.6(5) . .
O6 C6 C3 126.1(4) . .
O3 C6 C3 111.3(4) . .
C8 C7 C10 111.8(5) . .
C8 C7 H12 109.3 . .
C10 C7 H12 109.3 . .
C8 C7 H13 109.3 . .
C10 C7 H13 109.3 . .
H12 C7 H13 107.9 . .
O3 C8 C7 108.9(4) . .
O3 C8 H14 109.9 . .
C7 C8 H14 109.9 . .
O3 C8 H15 109.9 . .
C7 C8 H15 109.9 . .
H14 C8 H15 108.3 . .
C16 C9 C10 114.2(7) . .
C16 C9 H16 108.7 . .
C10 C9 H16 108.7 . .
C16 C9 H17 108.7 . .
C10 C9 H17 108.7 . .
H16 C9 H17 107.6 . .
C7 C10 C9 113.7(6) . .
C7 C10 H18 108.8 . .
C9 C10 H18 108.8 . .
C7 C10 H19 108.8 . .
C9 C10 H19 108.8 . .
H18 C10 H19 107.7 . .
C1 O7 C11 115.5(4) . .
O7 C11 C13 107.7(4) . .
O7 C11 H20 110.2 . .
C13 C11 H20 110.2 . .
O7 C11 H21 110.2 . .
C13 C11 H21 110.2 . .
H20 C11 H21 108.5 . .
C14 C12 C15 114.5(6) . .
C14 C12 H22 108.6 . .
C15 C12 H22 108.6 . .
C14 C12 H23 108.6 . .
C15 C12 H23 108.6 . .
H22 C12 H23 107.6 . .
C11 C13 C14 113.5(5) . .
C11 C13 H24 108.9 . .
C14 C13 H24 108.9 . .
C11 C13 H25 108.9 . .
C14 C13 H25 108.9 . .
H24 C13 H25 107.7 . .
C12 C14 C13 113.6(5) . .
C12 C14 H26 108.8 . .
C13 C14 H26 108.8 . .
C12 C14 H27 108.8 . .
C13 C14 H27 108.8 . .
H26 C14 H27 107.7 . .
C12 C15 H28 109.5 . .
C12 C15 H29 109.5 . .
H28 C15 H29 109.5 . .
C12 C15 H30 109.5 . .
H28 C15 H30 109.5 . .
H29 C15 H30 109.5 . .
C9 C16 H31 109.5 . .
C9 C16 H32 109.5 . .
H31 C16 H32 109.5 . .
C9 C16 H33 109.5 . .
H31 C16 H33 109.5 . .
H32 C16 H33 109.5 . .

loop_
_geom_bond_atom_site_label_1
_geom_bond_atom_site_label_2
_geom_bond_distance
_geom_bond_site_symmetry_2
Pd1 N2 2.051(3) .
Pd1 N2 2.051(3) 2_556
Pd1 N1 2.051(3) .
Pd1 N1 2.051(3) 2_556
Pd1 Br1 2.6037(9) .
Pd1 Br1 2.6130(9) 1_545
Br1 Pd1 2.6130(9) 1_565
S1 O4 1.439(3) .
S1 O1 1.453(3) .
S1 O2 1.463(3) .
S1 C5 1.804(4) .
N1 C2 1.484(5) .
N1 H1 0.9000 .
N1 H2 0.9000 .
N2 C4 1.484(5) .
N2 H3 0.9000 .
N2 H4 0.9000 .
C1 O8 1.195(6) .
C1 O7 1.343(6) .
C1 C5 1.523(5) .
O3 C6 1.350(6) .
O3 C8 1.443(6) .
C2 C4 1.501(6) .
C2 H5 0.9700 .
C2 H6 0.9700 .
C3 C6 1.503(6) .
C3 C5 1.524(5) .
C3 H7 0.9700 .
C3 H8 0.9700 .
C4 H9 0.9700 .
C4 H10 0.9700 .
C5 H11 0.9800 .
C6 O6 1.190(6) .
C7 C8 1.495(7) .
C7 C10 1.518(8) .
C7 H12 0.9700 .
C7 H13 0.9700 .
C8 H14 0.9700 .
C8 H15 0.9700 .
C9 C16 1.494(11) .
C9 C10 1.520(9) .
C9 H16 0.9700 .
C9 H17 0.9700 .
C10 H18 0.9700 .
C10 H19 0.9700 .
O7 C11 1.451(5) .
C11 C13 1.496(7) .
C11 H20 0.9700 .
C11 H21 0.9700 .
C12 C14 1.513(7) .
C12 C15 1.524(10) .
C12 H22 0.9700 .
C12 H23 0.9700 .
C13 C14 1.514(8) .
C13 H24 0.9700 .
C13 H25 0.9700 .
C14 H26 0.9700 .
C14 H27 0.9700 .
C15 H28 0.9600 .
C15 H29 0.9600 .
C15 H30 0.9600 .
C16 H31 0.9600 .
C16 H32 0.9600 .
C16 H33 0.9600 .

loop_
_geom_torsion_atom_site_label_1
_geom_torsion_atom_site_label_2
_geom_torsion_atom_site_label_3
_geom_torsion_atom_site_label_4
_geom_torsion
_geom_torsion_site_symmetry_1
_geom_torsion_site_symmetry_4
N2 Pd1 Br1 Pd1 128(55) . 1_565
N2 Pd1 Br1 Pd1 -52(44) 2_556 1_565
N1 Pd1 Br1 Pd1 -148(100) . 1_565
N1 Pd1 Br1 Pd1 32(44) 2_556 1_565
Br1 Pd1 Br1 Pd1 0(89) 1_545 1_565
N2 Pd1 N1 C2 -15.5(3) . .
N2 Pd1 N1 C2 164.2(3) 2_556 .
N1 Pd1 N1 C2 74.5(3) 2_556 .
Br1 Pd1 N1 C2 -105.5(3) . .
Br1 Pd1 N1 C2 74.5(3) 1_545 .
N2 Pd1 N2 C4 -103.1(4) 2_556 .
N1 Pd1 N2 C4 -14.1(3) . .
N1 Pd1 N2 C4 167.9(3) 2_556 .
Br1 Pd1 N2 C4 76.9(3) . .
Br1 Pd1 N2 C4 -103.1(3) 1_545 .
Pd1 N1 C2 C4 42.2(4) . .
Pd1 N2 C4 C2 40.8(4) . .
N1 C2 C4 N2 -55.2(4) . .
O8 C1 C5 C3 155.3(5) . .
O7 C1 C5 C3 -25.5(5) . .
O8 C1 C5 S1 -81.6(5) . .
O7 C1 C5 S1 97.6(4) . .
C6 C3 C5 C1 -61.6(5) . .
C6 C3 C5 S1 174.9(3) . .
O4 S1 C5 C1 -64.9(3) . .
O1 S1 C5 C1 174.9(3) . .
O2 S1 C5 C1 55.3(3) . .
O4 S1 C5 C3 61.2(3) . .
O1 S1 C5 C3 -59.1(3) . .
O2 S1 C5 C3 -178.6(3) . .
C8 O3 C6 O6 1.7(7) . .
C8 O3 C6 C3 -178.4(4) . .
C5 C3 C6 O6 -7.3(7) . .
C5 C3 C6 O3 172.8(4) . .
C6 O3 C8 C7 -178.3(5) . .
C10 C7 C8 O3 -178.5(5) . .
C8 C7 C10 C9 179.9(6) . .
C16 C9 C10 C7 179.0(8) . .
O8 C1 O7 C11 -3.9(7) . .
C5 C1 O7 C11 176.9(4) . .
C1 O7 C11 C13 -168.8(4) . .
O7 C11 C13 C14 58.2(6) . .
C15 C12 C14 C13 177.8(5) . .
C11 C13 C14 C12 171.3(4) . .
